data_4509595
loop_
_publ_author_name
'Martin, Adam D.'
'Sobolev, Alexandre N.'
'Spackman, Mark A.'
'Raston, Colin L.'

_publ_section_title
;
 Variable Intercalation of Calcium Ions in Bilayers of Partially
 Deprotonatedp-Phosphonic Acid Calix[4]arene
;
_journal_issue 8
_journal_name_full 'Crystal Growth &amp; Design'
_journal_page_first 3759
_journal_paper_doi 10.1021/cg9004467
_journal_volume 9
_journal_year 2009
_chemical_formula_moiety '2(C28 H23 O16 P4), Ca5, 22(H2 O)'
_chemical_formula_sum 'C56 H90 Ca5 O54 P8'
_chemical_formula_weight 2075.44
_chemical_name_systematic
; 
 ? 
;
_space_group_IT_number 14
_symmetry_cell_setting monoclinic
_symmetry_Int_Tables_number 14
_symmetry_space_group_name_Hall '-P 2yn'
_symmetry_space_group_name_H-M 'P 1 21/n 1'
_atom_sites_solution_hydrogens geom
_atom_sites_solution_primary direct
_atom_sites_solution_secondary difmap
_audit_creation_method SHELXL-97
_cell_angle_alpha 90.0
_cell_angle_beta 91.096(2)
_cell_angle_gamma 90.0
_cell_formula_units_Z 2
_cell_length_a 10.4608(2)
_cell_length_b 25.6916(6)
_cell_length_c 14.8024(3)
_cell_measurement_reflns_used 22166
_cell_measurement_temperature 100(2)
_cell_measurement_theta_max 32.1567
_cell_measurement_theta_min 2.52
_cell_volume 3977.49(14)
_computing_cell_refinement
;
CrysAlis RED, Oxford Diffraction Ltd.,
Version 1.171.32.15 (release 10-01-2008 CrysAlis171 .NET)
(compiled Jan 10 2008,16:37:18)
;
_computing_data_collection
;
CrysAlis RED, Oxford Diffraction Ltd.,
Version 1.171.32.15 (release 10-01-2008 CrysAlis171 .NET)
(compiled Jan 10 2008,16:37:18)
;
_computing_data_reduction
;
CrysAlis RED, Oxford Diffraction Ltd.,
Version 1.171.32.15 (release 10-01-2008 CrysAlis171 .NET)
(compiled Jan 10 2008,16:37:18)
;
_computing_molecular_graphics 'X-Seed 2.0 (Barbour, 2001)'
_computing_publication_material 'SHELXL-97 (Sheldrick, 2008)'
_computing_structure_refinement 'SHELXL-97 (Sheldrick, 2008)'
_computing_structure_solution 'SHELXS-97 (Sheldrick, 2008)'
_diffrn_ambient_temperature 100(2)
_diffrn_detector_area_resol_mean 16.0009
_diffrn_measured_fraction_theta_full 0.999
_diffrn_measured_fraction_theta_max 0.955
_diffrn_measurement_device_type 'Oxford Diffraction Xcalibur-S, Sapphire CCD'
_diffrn_measurement_method '\w scans'
_diffrn_radiation_monochromator graphite
_diffrn_radiation_source 'Enhance (Mo) X-ray Source'
_diffrn_radiation_type MoK\a
_diffrn_radiation_wavelength 0.71073
_diffrn_reflns_av_R_equivalents 0.0768
_diffrn_reflns_av_sigmaI/netI 0.0861
_diffrn_reflns_limit_h_max 15
_diffrn_reflns_limit_h_min -15
_diffrn_reflns_limit_k_max 38
_diffrn_reflns_limit_k_min -37
_diffrn_reflns_limit_l_max 21
_diffrn_reflns_limit_l_min -21
_diffrn_reflns_number 114847
_diffrn_reflns_theta_full 30.00
_diffrn_reflns_theta_max 32.34
_diffrn_reflns_theta_min 2.53
_exptl_absorpt_coefficient_mu 0.613
_exptl_absorpt_correction_T_max 1.0
_exptl_absorpt_correction_T_min 0.94536
_exptl_absorpt_correction_type multi-scan
_exptl_absorpt_process_details
;
CrysAlis RED, Oxford Diffraction Ltd.,
Version 1.171.32.15 (release 10-01-2008 CrysAlis171 .NET)
(compiled Jan 10 2008,16:37:18)
Empirical absorption correction using spherical harmonics,
 implemented in SCALE3 ABSPACK scaling algorithm.
;
_exptl_crystal_colour orange
_exptl_crystal_density_diffrn 1.733
_exptl_crystal_density_meas ?
_exptl_crystal_density_method 'not measured'
_exptl_crystal_description wedge
_exptl_crystal_F_000 2156
_exptl_crystal_size_max 0.353
_exptl_crystal_size_mid 0.235
_exptl_crystal_size_min 0.197
_refine_diff_density_max 1.766
_refine_diff_density_min -1.419
_refine_diff_density_rms 0.148
_refine_ls_extinction_method none
_refine_ls_goodness_of_fit_ref 1.001
_refine_ls_hydrogen_treatment constr
_refine_ls_matrix_type full
_refine_ls_number_parameters 552
_refine_ls_number_reflns 13566
_refine_ls_number_restraints 0
_refine_ls_restrained_S_all 1.001
_refine_ls_R_factor_all 0.1302
_refine_ls_R_factor_gt 0.0779
_refine_ls_shift/su_max 0.000
_refine_ls_shift/su_mean 0.000
_refine_ls_structure_factor_coef Fsqd
_refine_ls_weighting_details 'calc w=1/[\s^2^(Fo^2^)+(0.1200P)^2^+5.5000P] where P=(Fo^2^+2Fc^2^)/3'
_refine_ls_weighting_scheme calc
_refine_ls_wR_factor_gt 0.2029
_refine_ls_wR_factor_ref 0.2236
_reflns_number_gt 8437
_reflns_number_total 13566
_reflns_threshold_expression >2sigma(I)
_cod_data_source_file cg9004467sup2.cif
_cod_data_source_block am081020
_cod_depositor_comments
;
The following automatic conversions were performed:

'_exptl_crystal_density_meas' value 'not measured' was changed to '?'
- the value is perceived as not measured.

Automatic conversion script
Id: cif_fix_values 3008 2015-01-20 13:52:24Z robertas 
;
_cod_original_sg_symbol_H-M 'P 21/n'
_cod_database_code 4509595

loop_
_symmetry_equiv_pos_as_xyz
'x, y, z'
'-x+1/2, y+1/2, -z+1/2'
'-x, -y, -z'
'x-1/2, -y-1/2, z-1/2'

loop_
_atom_site_label
_atom_site_type_symbol
_atom_site_fract_x
_atom_site_fract_y
_atom_site_fract_z
_atom_site_U_iso_or_equiv
_atom_site_adp_type
_atom_site_occupancy
_atom_site_symmetry_multiplicity
_atom_site_calc_flag
_atom_site_refinement_flags
_atom_site_disorder_assembly
_atom_site_disorder_group
Ca1 Ca -0.26291(7) -0.00369(3) 0.00076(5) 0.01835(16) Uani 1 1 d . . .
Ca2 Ca -0.36253(8) 0.00142(3) 0.24219(6) 0.02328(17) Uani 1 1 d . . .
Ca3 Ca -0.00480(14) -0.03062(5) -0.37732(9) 0.0149(3) Uani 0.50 1 d P . 1
O01W O -0.1132(3) 0.02345(12) -0.10653(19) 0.0270(6) Uani 1 1 d . . .
H01A H -0.1394 0.0443 -0.1475 0.040 Uiso 1 1 d . . .
H01B H -0.0634 0.0015 -0.1304 0.040 Uiso 1 1 d . . .
O02W O -0.1128(3) -0.06679(13) 0.0522(3) 0.0400(8) Uani 1 1 d . . .
H02A H -0.0359 -0.0578 0.0635 0.060 Uiso 1 1 d . . .
H02B H -0.1124 -0.0962 0.0258 0.060 Uiso 1 1 d . . .
O03W O -0.3304(4) -0.06712(14) -0.1043(3) 0.0552(12) Uani 1 1 d . . .
H03A H -0.3921 -0.0646 -0.1423 0.083 Uiso 1 1 d . . .
H03B H -0.2978 -0.0973 -0.1089 0.083 Uiso 1 1 d . . .
O04W O -0.3718(9) -0.0192(4) 0.3984(6) 0.0561(16) Uiso 0.50 1 d P A 1
H04A H -0.4346 -0.0381 0.4136 0.084 Uiso 0.50 1 d P B 1
H04B H -0.3691 0.0078 0.4316 0.084 Uiso 0.50 1 d P C 1
O05W O -0.1974(6) -0.0598(2) 0.2434(4) 0.0274(9) Uiso 0.50 1 d P A 1
H05A H -0.1652 -0.0650 0.1918 0.041 Uiso 0.50 1 d P D 1
H05B H -0.1366 -0.0546 0.2811 0.041 Uiso 0.50 1 d P E 1
O06W O -0.2356(14) -0.0334(6) -0.3565(11) 0.072(2) Uiso 0.50 1 d P F 1
H06A H -0.2767 -0.0095 -0.3304 0.108 Uiso 0.50 1 d P G 1
H06B H -0.2878 -0.0583 -0.3655 0.108 Uiso 0.50 1 d P H 1
O07W O -0.0184(9) -0.1175(3) -0.4397(6) 0.0560(15) Uiso 0.50 1 d P I 1
H07A H -0.0069 -0.1392 -0.3962 0.084 Uiso 0.50 1 d P J 1
H07B H 0.0409 -0.1225 -0.4763 0.084 Uiso 0.50 1 d P K 1
O08W O 0.1714(8) -0.0118(3) -0.4784(6) 0.0516(14) Uiso 0.50 1 d P . 1
H08A H 0.2355 -0.0032 -0.4453 0.077 Uiso 0.50 1 d P L 1
H08B H 0.1825 0.0002 -0.5312 0.077 Uiso 0.50 1 d P M 1
O09W O 0.4097(9) -0.0651(4) 0.4728(6) 0.0595(16) Uiso 0.50 1 d P N 1
H09A H 0.3475 -0.0843 0.4562 0.089 Uiso 0.50 1 d P O 1
H09B H 0.4540 -0.0814 0.5125 0.089 Uiso 0.50 1 d P P 1
O10W O 0.2498(10) 0.1389(4) 0.5244(7) 0.0676(19) Uiso 0.50 1 d P Q 1
H10A H 0.3050 0.1291 0.4865 0.101 Uiso 0.50 1 d P R 1
H10B H 0.1769 0.1334 0.4999 0.101 Uiso 0.50 1 d P S 1
O11W O 0.1909(3) 0.15424(12) 0.0348(2) 0.0309(7) Uani 1 1 d . . .
H11A H 0.1268 0.1714 0.0529 0.046 Uiso 1 1 d . . .
H11B H 0.2339 0.1736 0.0000 0.046 Uiso 1 1 d . . .
O12W O -0.4287(9) -0.0057(4) 0.3969(6) 0.0561(16) Uiso 0.50 1 d P A 2
H12A H -0.4690 -0.0316 0.4180 0.084 Uiso 0.50 1 d P T 2
H12B H -0.4082 0.0142 0.4407 0.084 Uiso 0.50 1 d P U 2
O13W O -0.2393(6) -0.0667(2) 0.3055(4) 0.0274(9) Uiso 0.50 1 d P A 2
H13A H -0.1593 -0.0622 0.3132 0.041 Uiso 0.50 1 d P V 2
H13B H -0.2650 -0.0877 0.3456 0.041 Uiso 0.50 1 d P W 2
O14W O -0.2087(14) -0.0428(6) -0.3562(10) 0.072(2) Uiso 0.50 1 d P X 2
H14A H -0.2255 -0.0142 -0.3299 0.108 Uiso 0.50 1 d P Y 2
H14B H -0.2802 -0.0578 -0.3660 0.108 Uiso 0.50 1 d P Z 2
O15W O 0.0525(9) -0.1039(4) -0.4488(6) 0.0560(15) Uiso 0.50 1 d P A 2
H15A H 0.0749 -0.1335 -0.4270 0.084 Uiso 0.50 1 d P B 2
H15B H 0.0863 -0.1007 -0.5002 0.084 Uiso 0.50 1 d P C 2
O16W O 0.1007(8) 0.0152(3) -0.4723(5) 0.0516(14) Uiso 0.50 1 d P D 2
H16A H 0.0623 0.0363 -0.4379 0.077 Uiso 0.50 1 d P E 2
H16B H 0.1240 0.0322 -0.5186 0.077 Uiso 0.50 1 d P F 2
O17W O 0.4325(9) -0.0931(4) 0.4424(6) 0.0595(16) Uiso 0.50 1 d P G 2
H17A H 0.3547 -0.1027 0.4401 0.089 Uiso 0.50 1 d P H 2
H17B H 0.4615 -0.0991 0.4955 0.089 Uiso 0.50 1 d P I 2
O18W O 0.3089(10) 0.1343(4) 0.5610(7) 0.0676(19) Uiso 0.50 1 d P J 2
H18A H 0.3353 0.1219 0.5113 0.101 Uiso 0.50 1 d P K 2
H18B H 0.3560 0.1603 0.5742 0.101 Uiso 0.50 1 d P L 2
O1 O 0.0804(2) 0.26072(10) -0.08460(18) 0.0194(5) Uani 1 1 d . . .
H1 H 0.0440 0.2628 -0.0339 0.029 Uiso 1 1 calc R . .
C11 C 0.0268(3) 0.22151(13) -0.1339(2) 0.0157(6) Uani 1 1 d . . .
C12 C -0.0906(3) 0.19932(14) -0.1124(2) 0.0153(6) Uani 1 1 d . . .
C13 C -0.1367(3) 0.15895(13) -0.1661(2) 0.0160(6) Uani 1 1 d . . .
H13 H -0.2159 0.1432 -0.1517 0.019 Uiso 1 1 calc R . .
C14 C -0.0703(3) 0.14090(14) -0.2404(2) 0.0177(7) Uani 1 1 d . . .
C15 C 0.0459(3) 0.16444(14) -0.2605(2) 0.0170(7) Uani 1 1 d . . .
H15 H 0.0919 0.1526 -0.3113 0.020 Uiso 1 1 calc R . .
C16 C 0.0959(3) 0.20444(14) -0.2087(2) 0.0158(6) Uani 1 1 d . . .
P1 P -0.13211(9) 0.09095(4) -0.31331(7) 0.0198(2) Uani 1 1 d . . .
O11 O -0.2317(3) 0.06060(11) -0.26152(19) 0.0250(6) Uani 1 1 d . . .
O12 O -0.1882(4) 0.11731(13) -0.3977(2) 0.0440(9) Uani 1 1 d . . .
O13 O -0.0219(3) 0.05558(13) -0.3393(2) 0.0367(8) Uani 1 1 d . . .
C1 C -0.1672(3) 0.22001(15) -0.0344(2) 0.0184(7) Uani 1 1 d . A .
H1A H -0.1644 0.2585 -0.0355 0.022 Uiso 1 1 calc R . .
H1B H -0.2575 0.2093 -0.0430 0.022 Uiso 1 1 calc R . .
O2 O -0.0089(3) 0.28056(11) 0.08251(19) 0.0264(6) Uani 1 1 d . . .
H2 H 0.0710 0.2857 0.0895 0.040 Uiso 1 1 calc R . .
C21 C -0.0390(3) 0.23154(15) 0.1122(3) 0.0195(7) Uani 1 1 d . A .
C22 C 0.0108(3) 0.21279(15) 0.1946(2) 0.0200(7) Uani 1 1 d . . .
C23 C -0.0219(3) 0.16273(16) 0.2200(3) 0.0217(7) Uani 1 1 d . A .
H23 H 0.0116 0.1493 0.2754 0.026 Uiso 1 1 calc R . .
C24 C -0.1019(3) 0.13148(16) 0.1674(3) 0.0206(7) Uani 1 1 d . . .
C25 C -0.1507(3) 0.15159(15) 0.0867(3) 0.0197(7) Uani 1 1 d . A .
H25 H -0.2069 0.1308 0.0507 0.024 Uiso 1 1 calc R . .
C26 C -0.1198(3) 0.20131(15) 0.0570(2) 0.0180(7) Uani 1 1 d . . .
P2 P -0.12745(9) 0.06581(4) 0.20202(7) 0.0206(2) Uani 1 1 d . . .
O21 O -0.2087(3) 0.03819(12) 0.13179(19) 0.0293(6) Uani 1 1 d . A .
O22 O 0.0047(3) 0.04278(13) 0.2195(2) 0.0340(7) Uani 1 1 d . . .
O23 O -0.1981(3) 0.06455(11) 0.29285(19) 0.0249(6) Uani 1 1 d . . .
H23A H -0.1607 0.0848 0.3303 0.030 Uiso 1 1 calc R . .
C2 C 0.1064(3) 0.24250(16) 0.2535(3) 0.0207(7) Uani 1 1 d . . .
H2A H 0.0961 0.2803 0.2430 0.025 Uiso 1 1 calc R . .
H2B H 0.0898 0.2354 0.3179 0.025 Uiso 1 1 calc R . .
O3 O 0.2424(3) 0.28680(11) 0.11199(19) 0.0231(6) Uani 1 1 d . . .
H3 H 0.2725 0.2884 0.0591 0.035 Uiso 1 1 calc R . .
C31 C 0.3057(3) 0.24935(14) 0.1605(2) 0.0184(7) Uani 1 1 d . . .
C32 C 0.4277(3) 0.23291(14) 0.1369(2) 0.0164(7) Uani 1 1 d . . .
C33 C 0.4837(3) 0.19285(14) 0.1863(2) 0.0182(7) Uani 1 1 d . . .
H33 H 0.5666 0.1811 0.1707 0.022 Uiso 1 1 calc R . .
C34 C 0.4222(3) 0.16943(14) 0.2579(2) 0.0184(7) Uani 1 1 d . . .
C35 C 0.3007(4) 0.18678(14) 0.2801(2) 0.0193(7) Uani 1 1 d . . .
H35 H 0.2577 0.1711 0.3291 0.023 Uiso 1 1 calc R . .
C36 C 0.2414(3) 0.22643(14) 0.2319(2) 0.0180(7) Uani 1 1 d . . .
P3 P 0.49503(10) 0.11576(4) 0.31494(7) 0.0248(2) Uani 1 1 d . . .
O31 O 0.4237(3) 0.10435(16) 0.3990(2) 0.0436(9) Uani 1 1 d . . .
O32 O 0.5028(3) 0.07076(11) 0.2482(2) 0.0320(7) Uani 1 1 d . . .
O33 O 0.6360(3) 0.13334(12) 0.3388(2) 0.0322(7) Uani 1 1 d . . .
H33A H 0.6879 0.1098 0.3228 0.048 Uiso 1 1 calc R . .
C3 C 0.4940(3) 0.25464(14) 0.0560(2) 0.0179(7) Uani 1 1 d . . .
H3A H 0.5878 0.2532 0.0660 0.022 Uiso 1 1 calc R . .
H3B H 0.4691 0.2915 0.0470 0.022 Uiso 1 1 calc R . .
O4 O 0.3339(2) 0.29371(10) -0.08466(19) 0.0218(6) Uani 1 1 d . . .
H4 H 0.2529 0.2956 -0.0829 0.033 Uiso 1 1 calc R . .
C41 C 0.3698(3) 0.24259(13) -0.0920(2) 0.0154(6) Uani 1 1 d . . .
C42 C 0.3255(3) 0.21093(14) -0.1626(2) 0.0149(6) Uani 1 1 d . . .
C43 C 0.3715(3) 0.16091(13) -0.1701(2) 0.0148(6) Uani 1 1 d . . .
H43 H 0.3417 0.1395 -0.2184 0.018 Uiso 1 1 calc R . .
C44 C 0.4615(3) 0.14090(13) -0.1079(2) 0.0142(6) Uani 1 1 d . . .
C45 C 0.5011(3) 0.17244(14) -0.0370(2) 0.0154(6) Uani 1 1 d . . .
H45 H 0.5607 0.1591 0.0063 0.019 Uiso 1 1 calc R . .
C46 C 0.4568(3) 0.22298(14) -0.0272(2) 0.0163(6) Uani 1 1 d . . .
P4 P 0.51462(8) 0.07480(4) -0.11746(6) 0.01621(19) Uani 1 1 d . . .
O41 O 0.6315(2) 0.06685(11) -0.05992(18) 0.0226(6) Uani 1 1 d . . .
O42 O 0.4041(2) 0.03860(10) -0.10027(18) 0.0214(5) Uani 1 1 d . . .
O43 O 0.5393(3) 0.06506(11) -0.22064(18) 0.0228(6) Uani 1 1 d . . .
H43A H 0.6194 0.0640 -0.2294 0.034 Uiso 1 1 calc R . .
C4 C 0.2231(3) 0.22900(14) -0.2302(2) 0.0169(7) Uani 1 1 d . . .
H4A H 0.2154 0.2674 -0.2278 0.020 Uiso 1 1 calc R . .
H4B H 0.2480 0.2191 -0.2921 0.020 Uiso 1 1 calc R . .

loop_
_atom_site_aniso_label
_atom_site_aniso_U_11
_atom_site_aniso_U_22
_atom_site_aniso_U_33
_atom_site_aniso_U_23
_atom_site_aniso_U_13
_atom_site_aniso_U_12
Ca1 0.0171(3) 0.0192(3) 0.0187(3) -0.0002(3) -0.0017(3) 0.0007(3)
Ca2 0.0230(4) 0.0215(4) 0.0252(4) -0.0015(3) -0.0018(3) 0.0032(3)
Ca3 0.0219(6) 0.0123(6) 0.0103(6) -0.0035(5) -0.0029(5) 0.0075(5)
O01W 0.0221(13) 0.0315(16) 0.0275(15) 0.0078(12) 0.0054(11) 0.0092(12)
O02W 0.0295(16) 0.0282(17) 0.062(2) -0.0042(15) -0.0173(15) 0.0083(13)
O03W 0.077(3) 0.0296(18) 0.057(2) -0.0151(17) -0.044(2) 0.0135(18)
O11W 0.0256(15) 0.0293(16) 0.0381(17) -0.0035(13) 0.0076(12) 0.0017(12)
O1 0.0149(11) 0.0204(13) 0.0229(13) -0.0007(10) 0.0013(10) -0.0038(10)
C11 0.0132(14) 0.0124(15) 0.0216(17) 0.0026(13) -0.0021(12) 0.0015(12)
C12 0.0116(14) 0.0168(16) 0.0176(16) 0.0024(12) 0.0007(12) 0.0027(12)
C13 0.0128(14) 0.0146(15) 0.0205(17) 0.0018(13) 0.0003(12) -0.0003(12)
C14 0.0154(15) 0.0160(16) 0.0216(17) 0.0035(13) 0.0003(13) 0.0016(13)
C15 0.0157(15) 0.0160(16) 0.0196(17) 0.0042(13) 0.0020(12) 0.0040(13)
C16 0.0097(14) 0.0158(16) 0.0217(17) 0.0078(13) -0.0003(12) 0.0006(12)
P1 0.0199(4) 0.0185(4) 0.0211(5) -0.0018(4) 0.0037(3) -0.0017(4)
O11 0.0202(13) 0.0230(14) 0.0320(15) -0.0042(12) 0.0047(11) -0.0028(11)
O12 0.072(3) 0.0348(19) 0.0244(16) 0.0013(14) -0.0048(16) -0.0099(18)
O13 0.0237(15) 0.0318(17) 0.055(2) -0.0212(15) 0.0129(14) -0.0051(13)
C1 0.0098(14) 0.0216(17) 0.0239(18) -0.0023(14) 0.0028(12) 0.0018(12)
O2 0.0273(14) 0.0218(14) 0.0301(15) -0.0062(12) -0.0015(12) -0.0043(11)
C21 0.0141(15) 0.0195(17) 0.0250(18) -0.0035(14) 0.0052(13) -0.0002(13)
C22 0.0120(15) 0.0272(19) 0.0209(17) -0.0109(15) 0.0035(12) 0.0005(13)
C23 0.0187(17) 0.029(2) 0.0179(17) -0.0053(15) 0.0021(13) -0.0021(15)
C24 0.0142(15) 0.0279(19) 0.0199(17) -0.0055(15) 0.0036(13) -0.0043(14)
C25 0.0128(15) 0.0238(18) 0.0226(18) -0.0050(14) 0.0036(13) -0.0023(13)
C26 0.0113(14) 0.0223(17) 0.0205(17) -0.0049(14) 0.0051(12) 0.0011(13)
P2 0.0174(4) 0.0226(5) 0.0218(5) -0.0040(4) -0.0001(3) 0.0009(4)
O21 0.0329(16) 0.0308(16) 0.0242(15) -0.0057(12) -0.0011(12) -0.0083(13)
O22 0.0216(14) 0.0348(17) 0.0454(19) -0.0097(14) -0.0029(13) 0.0060(13)
O23 0.0255(14) 0.0236(14) 0.0256(14) -0.0033(11) -0.0010(11) 0.0002(11)
C2 0.0156(16) 0.0264(19) 0.0202(18) -0.0097(15) 0.0038(13) 0.0004(14)
O3 0.0189(12) 0.0253(14) 0.0251(14) 0.0022(11) -0.0017(10) 0.0004(11)
C31 0.0151(15) 0.0178(16) 0.0223(17) -0.0056(14) -0.0025(13) -0.0027(13)
C32 0.0131(15) 0.0190(16) 0.0172(16) -0.0069(13) 0.0004(12) -0.0035(12)
C33 0.0137(15) 0.0188(17) 0.0221(18) -0.0092(13) 0.0003(13) 0.0009(12)
C34 0.0178(16) 0.0143(16) 0.0231(18) -0.0056(13) -0.0016(13) -0.0006(13)
C35 0.0207(17) 0.0178(17) 0.0195(17) -0.0061(13) 0.0010(13) -0.0042(13)
C36 0.0137(15) 0.0177(16) 0.0225(17) -0.0085(14) 0.0001(13) -0.0019(13)
P3 0.0224(5) 0.0242(5) 0.0279(5) 0.0007(4) -0.0022(4) 0.0022(4)
O31 0.0355(18) 0.061(2) 0.0341(18) 0.0126(17) 0.0022(14) 0.0100(17)
O32 0.0308(15) 0.0211(14) 0.0435(18) -0.0066(13) -0.0120(13) 0.0034(12)
O33 0.0280(15) 0.0296(16) 0.0385(17) -0.0137(13) -0.0102(13) 0.0089(12)
C3 0.0134(15) 0.0185(16) 0.0219(17) -0.0027(14) -0.0005(12) -0.0043(13)
O4 0.0140(11) 0.0140(12) 0.0372(16) -0.0003(11) -0.0010(10) 0.0014(9)
C41 0.0131(14) 0.0138(15) 0.0195(16) 0.0033(12) 0.0042(12) -0.0004(12)
C42 0.0108(14) 0.0168(16) 0.0170(16) 0.0054(13) 0.0011(11) -0.0005(12)
C43 0.0127(14) 0.0157(15) 0.0161(15) 0.0020(12) 0.0022(12) -0.0006(12)
C44 0.0130(14) 0.0140(15) 0.0157(15) 0.0033(12) 0.0032(12) -0.0008(12)
C45 0.0102(14) 0.0188(16) 0.0173(16) 0.0055(13) 0.0007(11) -0.0010(12)
C46 0.0097(14) 0.0185(16) 0.0207(16) 0.0006(13) 0.0019(12) -0.0030(12)
P4 0.0124(4) 0.0146(4) 0.0217(4) 0.0013(3) 0.0004(3) 0.0021(3)
O41 0.0178(12) 0.0225(13) 0.0271(14) -0.0004(11) -0.0067(10) 0.0047(10)
O42 0.0189(12) 0.0190(13) 0.0262(14) 0.0023(11) 0.0015(10) -0.0028(10)
O43 0.0173(12) 0.0261(14) 0.0251(14) -0.0025(11) 0.0030(10) 0.0040(11)
C4 0.0126(14) 0.0170(16) 0.0212(17) 0.0052(13) 0.0004(12) 0.0013(12)

loop_
_atom_type_symbol
_atom_type_description
_atom_type_scat_dispersion_real
_atom_type_scat_dispersion_imag
_atom_type_scat_source
C C 0.0033 0.0016 'International Tables Vol C Tables 4.2.6.8 and 6.1.1.4'
H H 0.0000 0.0000 'International Tables Vol C Tables 4.2.6.8 and 6.1.1.4'
O O 0.0106 0.0060 'International Tables Vol C Tables 4.2.6.8 and 6.1.1.4'
P P 0.1023 0.0942 'International Tables Vol C Tables 4.2.6.8 and 6.1.1.4'
Ca Ca 0.2262 0.3064 'International Tables Vol C Tables 4.2.6.8 and 6.1.1.4'

loop_
_geom_angle_atom_site_label_1
_geom_angle_atom_site_label_2
_geom_angle_atom_site_label_3
_geom_angle
_geom_angle_site_symmetry_1
_geom_angle_site_symmetry_3
O21 Ca1 O42 77.92(10) . 3
O21 Ca1 O41 94.04(11) . 1_455
O42 Ca1 O41 104.45(10) 3 1_455
O21 Ca1 O03W 162.97(14) . .
O42 Ca1 O03W 87.97(14) 3 .
O41 Ca1 O03W 98.74(11) 1_455 .
O21 Ca1 O01W 106.01(11) . .
O42 Ca1 O01W 174.12(11) 3 .
O41 Ca1 O01W 79.85(10) 1_455 .
O03W Ca1 O01W 87.39(15) . .
O21 Ca1 O02W 84.09(12) . .
O42 Ca1 O02W 87.55(12) 3 .
O41 Ca1 O02W 167.23(12) 1_455 .
O03W Ca1 O02W 85.84(12) . .
O01W Ca1 O02W 88.51(12) . .
O21 Ca1 P4 107.70(9) . 1_455
O42 Ca1 P4 96.64(7) 3 1_455
O41 Ca1 P4 17.24(7) 1_455 1_455
O03W Ca1 P4 83.15(9) . 1_455
O01W Ca1 P4 86.39(7) . 1_455
O02W Ca1 P4 168.06(9) . 1_455
O21 Ca1 Ca2 40.60(8) . .
O42 Ca1 Ca2 37.31(7) 3 .
O41 Ca1 Ca2 101.84(7) 1_455 .
O03W Ca1 Ca2 124.75(13) . .
O01W Ca1 Ca2 146.45(8) . .
O02W Ca1 Ca2 84.97(10) . .
P4 Ca1 Ca2 105.13(3) 1_455 .
O32 Ca2 O05W 170.32(17) 1_455 .
O32 Ca2 O13W 154.24(17) 1_455 .
O05W Ca2 O13W 25.65(19) . .
O32 Ca2 O42 105.70(10) 1_455 3
O05W Ca2 O42 80.67(16) . 3
O13W Ca2 O42 96.90(16) . 3
O32 Ca2 O04W 95.7(3) 1_455 .
O05W Ca2 O04W 83.5(3) . .
O13W Ca2 O04W 58.6(3) . .
O42 Ca2 O04W 139.0(2) 3 .
O32 Ca2 O12W 80.4(2) 1_455 .
O05W Ca2 O12W 99.7(3) . .
O13W Ca2 O12W 74.4(3) . .
O42 Ca2 O12W 139.2(2) 3 .
O04W Ca2 O12W 16.5(3) . .
O32 Ca2 O23 84.39(10) 1_455 .
O05W Ca2 O23 85.94(16) . .
O13W Ca2 O23 89.67(16) . .
O42 Ca2 O23 131.94(10) 3 .
O04W Ca2 O23 83.8(2) . .
O12W Ca2 O23 88.4(2) . .
O32 Ca2 O21 97.84(12) 1_455 .
O05W Ca2 O21 76.94(17) . .
O13W Ca2 O21 100.74(16) . .
O42 Ca2 O21 72.21(9) 3 .
O04W Ca2 O21 139.4(2) . .
O12W Ca2 O21 148.1(2) . .
O23 Ca2 O21 59.82(9) . .
O32 Ca2 O43 94.69(10) 1_455 3
O05W Ca2 O43 94.88(16) . 3
O13W Ca2 O43 86.67(16) . 3
O42 Ca2 O43 58.33(9) 3 3
O04W Ca2 O43 85.9(2) . 3
O12W Ca2 O43 81.2(2) . 3
O23 Ca2 O43 169.54(10) . 3
O21 Ca2 O43 130.53(9) . 3
O32 Ca2 P2 94.91(9) 1_455 .
O05W Ca2 P2 76.48(15) . .
O13W Ca2 P2 92.49(15) . .
O42 Ca2 P2 101.45(7) 3 .
O04W Ca2 P2 111.2(2) . .
O12W Ca2 P2 118.4(2) . .
O23 Ca2 P2 30.53(7) . .
O21 Ca2 P2 29.68(7) . .
O43 Ca2 P2 159.40(7) 3 .
O32 Ca2 P4 101.90(8) 1_455 3
O05W Ca2 P4 87.15(15) . 3
O13W Ca2 P4 92.20(14) . 3
O42 Ca2 P4 28.07(7) 3 3
O04W Ca2 P4 114.1(2) . 3
O12W Ca2 P4 111.3(2) . 3
O23 Ca2 P4 159.95(8) . 3
O21 Ca2 P4 100.27(7) . 3
O43 Ca2 P4 30.26(6) 3 3
P2 Ca2 P4 129.42(4) . 3
O32 Ca2 P3 19.24(8) 1_455 1_455
O05W Ca2 P3 152.68(15) . 1_455
O13W Ca2 P3 137.65(15) . 1_455
O42 Ca2 P3 124.65(7) 3 1_455
O04W Ca2 P3 82.0(2) . 1_455
O12W Ca2 P3 68.7(2) . 1_455
O23 Ca2 P3 69.58(7) . 1_455
O21 Ca2 P3 99.69(8) . 1_455
O43 Ca2 P3 107.02(7) 3 1_455
P2 Ca2 P3 87.35(3) . 1_455
P4 Ca2 P3 119.94(3) 3 1_455
O13 Ca3 O22 83.29(13) . 3
O13 Ca3 O07W 168.7(2) . .
O22 Ca3 O07W 104.8(2) 3 .
O13 Ca3 O06W 85.1(4) . .
O22 Ca3 O06W 81.5(4) 3 .
O07W Ca3 O06W 88.3(4) . .
O13 Ca3 O08W 91.3(2) . .
O22 Ca3 O08W 130.3(2) 3 .
O07W Ca3 O08W 89.4(3) . .
O06W Ca3 O08W 147.4(4) . .
O13 Ca3 O23 105.87(12) . 3
O22 Ca3 O23 59.51(10) 3 3
O07W Ca3 O23 85.1(2) . 3
O06W Ca3 O23 137.0(4) . 3
O08W Ca3 O23 75.0(2) . 3
O13 Ca3 O08W 76.85(19) . 3_554
O22 Ca3 O08W 139.31(19) 3 3_554
O07W Ca3 O08W 92.0(3) . 3_554
O06W Ca3 O08W 61.9(4) . 3_554
O08W Ca3 O08W 85.7(3) . 3_554
O23 Ca3 O08W 160.58(19) 3 3_554
O13 Ca3 P2 96.52(10) . 3
O22 Ca3 P2 29.18(8) 3 3
O07W Ca3 P2 94.2(2) . 3
O06W Ca3 P2 108.5(4) . 3
O08W Ca3 P2 104.1(2) . 3
O23 Ca3 P2 30.42(7) 3 3
O08W Ca3 P2 168.39(18) 3_554 3
O13 Ca3 P1 17.89(8) . .
O22 Ca3 P1 81.05(8) 3 .
O07W Ca3 P1 154.0(2) . .
O06W Ca3 P1 67.3(4) . .
O08W Ca3 P1 106.4(2) . .
O23 Ca3 P1 118.50(8) 3 .
O08W Ca3 P1 69.26(17) 3_554 .
P2 Ca3 P1 101.58(4) 3 .
O13 Ca3 Ca3 81.08(10) . 3_554
O22 Ca3 Ca3 164.14(11) 3 3_554
O07W Ca3 Ca3 91.1(2) . 3_554
O06W Ca3 Ca3 99.8(4) . 3_554
O08W Ca3 Ca3 47.7(2) . 3_554
O23 Ca3 Ca3 122.73(9) 3 3_554
O08W Ca3 Ca3 37.98(17) 3_554 3_554
P2 Ca3 Ca3 151.35(7) 3 3_554
P1 Ca3 Ca3 84.90(5) . 3_554
O13 Ca3 Ca2 78.10(9) . 3
O22 Ca3 Ca2 65.45(8) 3 3
O07W Ca3 Ca2 112.2(2) . 3
O06W Ca3 Ca2 144.3(4) . 3
O08W Ca3 Ca2 65.08(19) . 3
O23 Ca3 Ca2 29.70(7) 3 3
O08W Ca3 Ca2 140.72(17) 3_554 3
P2 Ca3 Ca2 44.00(3) 3 3
P1 Ca3 Ca2 93.34(3) . 3
Ca3 Ca3 Ca2 108.33(5) 3_554 3
O13 Ca3 H14A 71.7 . .
O22 Ca3 H14A 73.9 3 .
O07W Ca3 H14A 102.6 . .
O06W Ca3 H14A 15.0 . .
O08W Ca3 H14A 149.6 . .
O23 Ca3 H14A 133.1 3 .
O08W Ca3 H14A 66.3 3_554 .
P2 Ca3 H14A 102.8 3 .
P1 Ca3 H14A 54.0 . .
Ca3 Ca3 H14A 103.5 3_554 .
Ca2 Ca3 H14A 131.5 3 .
O13 Ca3 H15B 145.7 . .
O22 Ca3 H15B 125.2 3 .
O07W Ca3 H15B 32.9 . .
O06W Ca3 H15B 114.9 . .
O08W Ca3 H15B 56.5 . .
O23 Ca3 H15B 78.9 3 .
O08W Ca3 H15B 88.3 3_554 .
P2 Ca3 H15B 102.2 3 .
P1 Ca3 H15B 153.6 . .
Ca3 Ca3 H15B 68.7 3_554 .
Ca2 Ca3 H15B 95.9 3 .
H14A Ca3 H15B 129.9 . .
O13 Ca3 H16A 48.1 . .
O22 Ca3 H16A 123.1 3 .
O07W Ca3 H16A 128.3 . .
O06W Ca3 H16A 115.1 . .
O08W Ca3 H16A 45.9 . .
O23 Ca3 H16A 101.9 3 .
O08W Ca3 H16A 65.1 3_554 .
P2 Ca3 H16A 117.5 3 .
P1 Ca3 H16A 60.9 . .
Ca3 Ca3 H16A 42.1 3_554 .
Ca2 Ca3 H16A 75.7 3 .
H14A Ca3 H16A 108.0 . .
H15B Ca3 H16A 97.6 . .
Ca1 O01W H01A 117.2 . .
Ca1 O01W H01B 120.2 . .
H01A O01W H01B 108.3 . .
Ca1 O02W H02A 119.8 . .
Ca1 O02W H02B 117.9 . .
H02A O02W H02B 108.6 . .
Ca1 O03W H03A 126.8 . .
Ca1 O03W H03B 124.6 . .
H03A O03W H03B 108.5 . .
Ca2 O04W H04A 115.5 . .
Ca2 O04W H04B 112.3 . .
H04A O04W H04B 109.3 . .
Ca2 O04W H12A 111.9 . .
H04B O04W H12A 95.9 . .
Ca2 O04W H12B 112.9 . .
H04A O04W H12B 90.9 . .
H12A O04W H12B 75.7 . .
Ca2 O05W H05A 113.9 . .
Ca2 O05W H05B 116.3 . .
H05A O05W H05B 108.2 . .
Ca2 O05W H13A 107.4 . .
H05A O05W H13A 133.7 . .
Ca3 O06W H06A 123.2 . .
Ca3 O06W H06B 129.6 . .
H06A O06W H06B 106.7 . .
Ca3 O06W H14A 84.4 . .
H06B O06W H14A 140.9 . .
Ca3 O06W H14B 125.6 . .
H06A O06W H14B 110.6 . .
H14A O06W H14B 144.1 . .
Ca3 O07W H07A 107.9 . .
Ca3 O07W H07B 110.4 . .
H07A O07W H07B 106.8 . .
Ca3 O07W H15A 103.9 . .
H07A O07W H15A 60.4 . .
H07B O07W H15A 51.3 . .
Ca3 O08W Ca3 94.3(3) . 3_554
Ca3 O08W H08A 107.1 . .
Ca3 O08W H08A 140.5 3_554 .
Ca3 O08W H08B 138.7 . .
Ca3 O08W H08B 44.5 3_554 .
H08A O08W H08B 108.5 . .
Ca3 O08W H16B 99.1 . .
H08A O08W H16B 108.2 . .
H08B O08W H16B 49.8 . .
H09A O09W H09B 108.7 . .
H09B O09W H17A 97.6 . .
H09A O09W H17B 89.9 . .
H17A O09W H17B 73.3 . .
H10A O10W H10B 106.6 . .
H10B O10W H18A 129.2 . .
H10A O10W H18B 85.6 . .
H10B O10W H18B 164.8 . .
H18A O10W H18B 65.6 . .
H11A O11W H11B 108.5 . .
Ca2 O12W H04A 111.4 . .
Ca2 O12W H04B 108.4 . .
H04A O12W H04B 105.4 . .
Ca2 O12W H12A 124.1 . .
H04B O12W H12A 116.6 . .
Ca2 O12W H12B 127.4 . .
H04A O12W H12B 112.0 . .
H12A O12W H12B 108.0 . .
Ca2 O13W H05B 100.2 . .
Ca2 O13W H13A 118.9 . .
Ca2 O13W H13B 124.8 . .
H05B O13W H13B 133.0 . .
H13A O13W H13B 108.4 . .
H06A O14W H06B 79.5 . .
H06B O14W H14A 104.3 . .
H06A O14W H14B 81.4 . .
H14A O14W H14B 106.2 . .
H07A O15W H07B 77.3 . .
H07A O15W H15A 46.7 . .
H07B O15W H15A 67.7 . .
H07A O15W H15B 141.6 . .
H07B O15W H15B 65.0 . .
H15A O15W H15B 107.9 . .
H08B O16W H16A 157.3 . .
H08B O16W H16B 53.7 . .
H16A O16W H16B 107.6 . .
H09A O17W H09B 84.6 . .
H09B O17W H17A 107.2 . .
H09A O17W H17B 99.4 . .
H17A O17W H17B 108.0 . .
H10A O18W H18B 109.4 . .
H18A O18W H18B 107.2 . .
C11 O1 H1 109.5 . .
O1 C11 C12 122.4(3) . .
O1 C11 C16 116.2(3) . .
C12 C11 C16 121.4(3) . .
C13 C12 C11 118.2(3) . .
C13 C12 C1 121.0(3) . .
C11 C12 C1 120.7(3) . .
C12 C13 C14 121.9(3) . .
C12 C13 H13 119.1 . .
C14 C13 H13 119.1 . .
C13 C14 C15 118.4(3) . .
C13 C14 P1 122.4(3) . .
C15 C14 P1 119.2(3) . .
C16 C15 C14 121.8(3) . .
C16 C15 H15 119.1 . .
C14 C15 H15 119.1 . .
C15 C16 C11 118.4(3) . .
C15 C16 C4 121.3(3) . .
C11 C16 C4 120.3(3) . .
O11 P1 O13 110.51(18) . .
O11 P1 O12 112.53(19) . .
O13 P1 O12 109.8(2) . .
O11 P1 C14 107.87(16) . .
O13 P1 C14 108.27(17) . .
O12 P1 C14 107.70(18) . .
O11 P1 Ca3 86.97(12) . .
O13 P1 Ca3 27.56(12) . .
O12 P1 Ca3 108.28(14) . .
C14 P1 Ca3 131.45(12) . .
P1 O13 Ca3 134.55(18) . .
C26 C1 C12 113.7(3) . .
C26 C1 H1A 108.8 . .
C12 C1 H1A 108.8 . .
C26 C1 H1B 108.8 . .
C12 C1 H1B 108.8 . .
H1A C1 H1B 107.7 . .
C21 O2 H2 109.5 . .
O2 C21 C26 117.5(3) . .
O2 C21 C22 120.7(3) . .
C26 C21 C22 121.8(4) . .
C23 C22 C21 117.8(3) . .
C23 C22 C2 118.3(3) . .
C21 C22 C2 123.8(4) . .
C22 C23 C24 122.3(4) . .
C22 C23 H23 118.8 . .
C24 C23 H23 118.8 . .
C23 C24 C25 118.3(4) . .
C23 C24 P2 118.6(3) . .
C25 C24 P2 122.9(3) . .
C24 C25 C26 121.9(3) . .
C24 C25 H25 119.0 . .
C26 C25 H25 119.0 . .
C25 C26 C21 117.8(3) . .
C25 C26 C1 120.1(3) . .
C21 C26 C1 122.1(3) . .
O21 P2 O22 115.62(18) . .
O21 P2 O23 108.50(17) . .
O22 P2 O23 106.97(18) . .
O21 P2 C24 109.44(18) . .
O22 P2 C24 106.01(18) . .
O23 P2 C24 110.22(17) . .
O21 P2 Ca2 55.24(12) . .
O22 P2 Ca2 119.49(14) . .
O23 P2 Ca2 54.23(11) . .
C24 P2 Ca2 134.30(12) . .
O21 P2 Ca3 133.38(13) . 3
O22 P2 Ca3 49.10(14) . 3
O23 P2 Ca3 58.09(11) . 3
C24 P2 Ca3 117.10(13) . 3
Ca2 P2 Ca3 91.59(4) . 3
P2 O21 Ca1 159.5(2) . .
P2 O21 Ca2 95.07(14) . .
Ca1 O21 Ca2 102.99(11) . .
P2 O22 Ca3 101.72(17) . 3
P2 O23 Ca2 95.24(13) . .
P2 O23 Ca3 91.49(13) . 3
Ca2 O23 Ca3 118.97(12) . 3
P2 O23 H23A 109.5 . .
Ca2 O23 H23A 155.3 . .
Ca3 O23 H23A 61.9 3 .
C36 C2 C22 110.4(3) . .
C36 C2 H2A 109.6 . .
C22 C2 H2A 109.6 . .
C36 C2 H2B 109.6 . .
C22 C2 H2B 109.6 . .
H2A C2 H2B 108.1 . .
C31 O3 H3 109.5 . .
O3 C31 C36 117.4(3) . .
O3 C31 C32 121.3(3) . .
C36 C31 C32 121.3(3) . .
C33 C32 C31 118.2(3) . .
C33 C32 C3 119.9(3) . .
C31 C32 C3 121.7(3) . .
C32 C33 C34 121.8(3) . .
C32 C33 H33 119.1 . .
C34 C33 H33 119.1 . .
C33 C34 C35 118.7(3) . .
C33 C34 P3 119.8(3) . .
C35 C34 P3 121.4(3) . .
C36 C35 C34 121.1(3) . .
C36 C35 H35 119.4 . .
C34 C35 H35 119.4 . .
C35 C36 C31 118.9(3) . .
C35 C36 C2 120.3(3) . .
C31 C36 C2 120.7(3) . .
O31 P3 O32 115.2(2) . .
O31 P3 O33 110.49(19) . .
O32 P3 O33 107.54(17) . .
O31 P3 C34 109.33(19) . .
O32 P3 C34 107.93(17) . .
O33 P3 C34 105.94(17) . .
O31 P3 Ca2 108.46(16) . 1_655
O33 P3 Ca2 84.65(12) . 1_655
C34 P3 Ca2 133.64(13) . 1_655
P3 O32 Ca2 131.32(17) . 1_655
P3 O33 H33A 109.5 . .
C32 C3 C46 109.4(3) . .
C32 C3 H3A 109.8 . .
C46 C3 H3A 109.8 . .
C32 C3 H3B 109.8 . .
C46 C3 H3B 109.8 . .
H3A C3 H3B 108.2 . .
C41 O4 H4 109.5 . .
O4 C41 C42 122.0(3) . .
O4 C41 C46 117.7(3) . .
C42 C41 C46 120.3(3) . .
C43 C42 C41 119.5(3) . .
C43 C42 C4 118.3(3) . .
C41 C42 C4 122.2(3) . .
C42 C43 C44 121.4(3) . .
C42 C43 H43 119.3 . .
C44 C43 H43 119.3 . .
C45 C44 C43 118.1(3) . .
C45 C44 P4 121.7(3) . .
C43 C44 P4 120.0(3) . .
C44 C45 C46 122.2(3) . .
C44 C45 H45 118.9 . .
C46 C45 H45 118.9 . .
C45 C46 C41 118.6(3) . .
C45 C46 C3 120.3(3) . .
C41 C46 C3 120.9(3) . .
O41 P4 O42 116.22(16) . .
O41 P4 O43 112.61(15) . .
O42 P4 O43 101.91(15) . .
O41 P4 C44 109.67(16) . .
O42 P4 C44 109.32(16) . .
O43 P4 C44 106.50(15) . .
O41 P4 Ca2 131.15(12) . 3
O42 P4 Ca2 47.69(11) . 3
O43 P4 Ca2 54.21(11) . 3
C44 P4 Ca2 119.19(11) . 3
O42 P4 Ca1 93.69(11) . 1_655
O43 P4 Ca1 105.79(10) . 1_655
C44 P4 Ca1 134.92(11) . 1_655
Ca2 P4 Ca1 105.10(3) 3 1_655
P4 O41 Ca1 135.61(16) . 1_655
P4 O42 Ca1 148.86(17) . 3
P4 O42 Ca2 104.24(14) . 3
Ca1 O42 Ca2 106.88(11) 3 3
P4 O43 Ca2 95.52(13) . 3
P4 O43 H43A 109.5 . .
Ca2 O43 H43A 132.8 3 .
C16 C4 C42 110.2(3) . .
C16 C4 H4A 109.6 . .
C42 C4 H4A 109.6 . .
C16 C4 H4B 109.6 . .
C42 C4 H4B 109.6 . .
H4A C4 H4B 108.1 . .

loop_
_geom_bond_atom_site_label_1
_geom_bond_atom_site_label_2
_geom_bond_distance
_geom_bond_site_symmetry_2
Ca1 O21 2.280(3) .
Ca1 O42 2.289(3) 3
Ca1 O41 2.296(3) 1_455
Ca1 O03W 2.352(3) .
Ca1 O01W 2.357(3) .
Ca1 O02W 2.373(3) .
Ca1 P4 3.5197(11) 1_455
Ca1 Ca2 3.7440(11) .
Ca2 O32 2.274(3) 1_455
Ca2 O05W 2.336(6) .
Ca2 O13W 2.357(6) .
Ca2 O42 2.372(3) 3
Ca2 O04W 2.376(9) .
Ca2 O12W 2.412(9) .
Ca2 O23 2.470(3) .
Ca2 O21 2.501(3) .
Ca2 O43 2.533(3) 3
Ca2 P2 3.0320(13) .
Ca2 P4 3.1084(12) 3
Ca2 P3 3.4742(13) 1_455
Ca3 O13 2.293(3) .
Ca3 O22 2.357(4) 3
Ca3 O07W 2.419(9) .
Ca3 O06W 2.441(15) .
Ca3 O08W 2.445(9) .
Ca3 O23 2.593(3) 3
Ca3 O08W 2.940(8) 3_554
Ca3 P2 3.0540(16) 3
Ca3 P1 3.5320(16) .
Ca3 Ca3 3.961(3) 3_554
Ca3 Ca2 4.3629(16) 3
Ca3 H14A 2.4623 .
Ca3 H15B 2.7419 .
Ca3 H16A 2.0669 .
O01W H01A 0.8507 .
O01W H01B 0.8498 .
O02W H02A 0.8498 .
O02W H02B 0.8505 .
O03W H03A 0.8496 .
O03W H03B 0.8503 .
O04W H04A 0.8496 .
O04W H04B 0.8497 .
O04W H12A 1.1087 .
O04W H12B 1.1326 .
O05W H05A 0.8503 .
O05W H05B 0.8496 .
O05W H13A 1.1024 .
O06W H06A 0.8491 .
O06W H06B 0.8499 .
O06W H14A 0.6394 .
O06W H14B 0.7909 .
O07W H07A 0.8583 .
O07W H07B 0.8422 .
O07W H15A 1.0716 .
O08W Ca3 2.940(8) 3_554
O08W H08A 0.8510 .
O08W H08B 0.8505 .
O08W H16B 1.3660 .
O09W H09A 0.8489 .
O09W H09B 0.8504 .
O09W H17A 1.2206 .
O09W H17B 1.0764 .
O10W H10A 0.8505 .
O10W H10B 0.8499 .
O10W H18A 1.0169 .
O10W H18B 1.4308 .
O11W H11A 0.8500 .
O11W H11B 0.8498 .
O12W H04A 0.8704 .
O12W H04B 0.8721 .
O12W H12A 0.8497 .
O12W H12B 0.8500 .
O13W H05B 1.1817 .
O13W H13A 0.8500 .
O13W H13B 0.8496 .
O14W H06A 1.1816 .
O14W H06B 0.9276 .
O14W H14A 0.8507 .
O14W H14B 0.8516 .
O15W H07A 1.3545 .
O15W H07B 0.6398 .
O15W H15A 0.8573 .
O15W H15B 0.8492 .
O16W H08B 1.2922 .
O16W H16A 0.8498 .
O16W H16B 0.8514 .
O17W H09A 0.9434 .
O17W H09B 1.1012 .
O17W H17A 0.8498 .
O17W H17B 0.8511 .
O18W H10A 1.1100 .
O18W H18A 0.8513 .
O18W H18B 0.8505 .
O1 C11 1.359(4) .
O1 H1 0.8500 .
C11 C12 1.396(5) .
C11 C16 1.404(5) .
C12 C13 1.387(5) .
C12 C1 1.515(5) .
C13 C14 1.391(5) .
C13 H13 0.9500 .
C14 C15 1.395(5) .
C14 P1 1.790(4) .
C15 C16 1.379(5) .
C15 H15 0.9500 .
C16 C4 1.512(5) .
P1 O11 1.521(3) .
P1 O13 1.523(3) .
P1 O12 1.528(3) .
C1 C26 1.510(5) .
C1 H1A 0.9900 .
C1 H1B 0.9900 .
O2 C21 1.373(5) .
O2 H2 0.8500 .
C21 C26 1.400(5) .
C21 C22 1.402(5) .
C22 C23 1.385(6) .
C22 C2 1.519(5) .
C23 C24 1.388(5) .
C23 H23 0.9500 .
C24 C25 1.391(5) .
C24 P2 1.785(4) .
C25 C26 1.391(5) .
C25 H25 0.9500 .
P2 O21 1.507(3) .
P2 O22 1.521(3) .
P2 O23 1.547(3) .
P2 Ca3 3.0540(16) 3
O22 Ca3 2.357(4) 3
O23 Ca3 2.593(3) 3
O23 H23A 0.8500 .
C2 C36 1.511(5) .
C2 H2A 0.9900 .
C2 H2B 0.9900 .
O3 C31 1.365(5) .
O3 H3 0.8500 .
C31 C36 1.395(5) .
C31 C32 1.394(5) .
C32 C33 1.386(5) .
C32 C3 1.503(5) .
C33 C34 1.388(5) .
C33 H33 0.9500 .
C34 C35 1.392(5) .
C34 P3 1.780(4) .
C35 C36 1.383(5) .
C35 H35 0.9500 .
P3 O31 1.492(4) .
P3 O32 1.524(3) .
P3 O33 1.576(3) .
P3 Ca2 3.4744(13) 1_655
O32 Ca2 2.274(3) 1_655
O33 H33A 0.8500 .
C3 C46 1.521(5) .
C3 H3A 0.9900 .
C3 H3B 0.9900 .
O4 C41 1.371(4) .
O4 H4 0.8500 .
C41 C42 1.396(5) .
C41 C46 1.403(5) .
C42 C43 1.378(5) .
C42 C4 1.524(5) .
C43 C44 1.401(5) .
C43 H43 0.9500 .
C44 C45 1.383(5) .
C44 P4 1.793(3) .
C45 C46 1.387(5) .
C45 H45 0.9500 .
P4 O41 1.491(3) .
P4 O42 1.509(3) .
P4 O43 1.574(3) .
P4 Ca2 3.1084(12) 3
P4 Ca1 3.5198(11) 1_655
O41 Ca1 2.296(3) 1_655
O42 Ca1 2.289(3) 3
O42 Ca2 2.372(3) 3
O43 Ca2 2.533(3) 3
O43 H43A 0.8500 .
C4 H4A 0.9900 .
C4 H4B 0.9900 .

loop_
_geom_hbond_atom_site_label_D
_geom_hbond_atom_site_label_H
_geom_hbond_atom_site_label_A
_geom_hbond_distance_DH
_geom_hbond_distance_HA
_geom_hbond_distance_DA
_geom_hbond_angle_DHA
_geom_hbond_site_symmetry_A
O1 H1 O2 0.85 1.88 2.709(4) 166.3 .
O2 H2 O3 0.85 1.82 2.661(4) 171.4 .
O3 H3 O4 0.85 2.24 3.087(4) 174.9 .
O4 H4 O1 0.85 2.01 2.784(4) 150.1 .
O23 H23A O15W 0.85 2.13 2.921(9) 155.6 3
O23 H23A O07W 0.85 2.59 3.393(9) 157.5 3
O33 H33A O23 0.85 1.73 2.578(4) 176.1 1_655
O43 H43A O11 0.85 1.64 2.484(4) 171.8 1_655
O01W H01A O11 0.85 1.97 2.757(4) 152.7 .
O01W H01B O22 0.85 1.85 2.655(4) 156.5 3
O02W H02A O01W 0.85 1.89 2.720(4) 164.4 3
O02W H02B O11W 0.85 1.92 2.708(4) 154.2 3
O03W H03A O32 0.85 1.94 2.765(4) 164.4 3
O03W H03B O11W 0.85 2.13 2.853(5) 142.4 3
O04W H04A O09W 0.85 1.99 2.815(13) 163.5 1_455
O04W H04B O09W 0.85 2.09 2.918(14) 163.9 3_556
O05W H05A O02W 0.85 2.15 2.987(7) 168.2 .
O05W H05B O13 0.85 1.85 2.677(7) 162.8 3
O06W H06A O11 0.85 2.12 2.795(15) 136.6 .
O06W H06B O31 0.85 1.91 2.746(16) 168.8 3
O07W H07A O4 0.86 2.52 3.005(9) 116.8 2_544
O07W H07B O12 0.84 2.45 3.266(10) 165.0 3_554
O08W H08A O04W 0.85 1.68 2.517(13) 168.8 3
O08W H08B O06W 0.85 1.96 2.799(18) 169.7 3_554
O09W H09A O12 0.85 2.05 2.882(10) 167.5 3
O09W H09B O31 0.85 1.91 2.743(9) 167.3 3_656
O10W H10A O31 0.85 1.92 2.769(11) 177.1 .
O10W H10B O07W 0.85 1.91 2.760(14) 176.1 3
O12W H12A O17W 0.85 1.93 2.765(13) 169.3 1_455
O12W H12B O17W 0.85 2.68 3.481(13) 157.2 3_556
O13W H13A O13 0.85 1.94 2.783(7) 175.4 3
O13W H13B O18W 0.85 1.89 2.741(12) 175.4 3_556
O14W H14A O11 0.85 2.17 3.014(15) 169.7 .
O14W H14B O31 0.85 1.97 2.812(16) 168.0 3
O15W H15A O4 0.86 2.11 2.926(9) 160.0 2_544
O15W H15B O12 0.85 1.92 2.725(10) 159.0 3_554
O16W H16A O13 0.85 1.79 2.588(9) 155.8 .
O16W H16B O14W 0.85 2.09 2.886(18) 156.0 3_554
O17W H17A O12 0.85 1.88 2.699(10) 162.2 3
O17W H17B O31 0.85 1.96 2.780(9) 162.2 3_656
O18W H18A O31 0.85 1.97 2.809(11) 168.2 .
O18W H18B O2 0.85 2.08 2.915(11) 168.1 4_666

loop_
_geom_torsion_atom_site_label_1
_geom_torsion_atom_site_label_2
_geom_torsion_atom_site_label_3
_geom_torsion_atom_site_label_4
_geom_torsion
_geom_torsion_site_symmetry_1
_geom_torsion_site_symmetry_4
O13 Ca3 O08W Ca3 -76.7(2) . 3_554
O22 Ca3 O08W Ca3 -159.00(15) 3 3_554
O07W Ca3 O08W Ca3 92.1(3) . 3_554
O06W Ca3 O08W Ca3 6.3(8) . 3_554
O23 Ca3 O08W Ca3 177.2(2) 3 3_554
O08W Ca3 O08W Ca3 0.0 3_554 3_554
P2 Ca3 O08W Ca3 -173.76(14) 3 3_554
P1 Ca3 O08W Ca3 -66.9(2) . 3_554
Ca2 Ca3 O08W Ca3 -152.9(3) 3 3_554
O1 C11 C12 C13 -179.1(3) . .
C16 C11 C12 C13 1.2(5) . .
O1 C11 C12 C1 2.9(5) . .
C16 C11 C12 C1 -176.8(3) . .
C11 C12 C13 C14 -0.8(5) . .
C1 C12 C13 C14 177.2(3) . .
C12 C13 C14 C15 0.0(5) . .
C12 C13 C14 P1 -177.0(3) . .
C13 C14 C15 C16 0.4(5) . .
P1 C14 C15 C16 177.6(3) . .
C14 C15 C16 C11 -0.1(5) . .
C14 C15 C16 C4 178.9(3) . .
O1 C11 C16 C15 179.5(3) . .
C12 C11 C16 C15 -0.8(5) . .
O1 C11 C16 C4 0.6(5) . .
C12 C11 C16 C4 -179.7(3) . .
C13 C14 P1 O11 -21.3(3) . .
C15 C14 P1 O11 161.7(3) . .
C13 C14 P1 O13 -140.9(3) . .
C15 C14 P1 O13 42.1(3) . .
C13 C14 P1 O12 100.4(3) . .
C15 C14 P1 O12 -76.6(3) . .
C13 C14 P1 Ca3 -123.4(3) . .
C15 C14 P1 Ca3 59.5(3) . .
O13 Ca3 P1 O11 -149.3(3) . .
O22 Ca3 P1 O11 -53.37(14) 3 .
O07W Ca3 P1 O11 52.0(5) . .
O06W Ca3 P1 O11 31.2(4) . .
O08W Ca3 P1 O11 177.1(2) . .
O23 Ca3 P1 O11 -101.30(14) 3 .
O08W Ca3 P1 O11 98.3(2) 3_554 .
P2 Ca3 P1 O11 -74.22(12) 3 .
Ca3 Ca3 P1 O11 134.00(12) 3_554 .
Ca2 Ca3 P1 O11 -117.87(11) 3 .
O22 Ca3 P1 O13 95.9(3) 3 .
O07W Ca3 P1 O13 -158.7(6) . .
O06W Ca3 P1 O13 -179.6(5) . .
O08W Ca3 P1 O13 -33.6(4) . .
O23 Ca3 P1 O13 48.0(3) 3 .
O08W Ca3 P1 O13 -112.4(4) 3_554 .
P2 Ca3 P1 O13 75.1(3) 3 .
Ca3 Ca3 P1 O13 -76.7(3) 3_554 .
Ca2 Ca3 P1 O13 31.4(3) 3 .
O13 Ca3 P1 O12 98.0(4) . .
O22 Ca3 P1 O12 -166.11(18) 3 .
O07W Ca3 P1 O12 -60.7(5) . .
O06W Ca3 P1 O12 -81.6(4) . .
O08W Ca3 P1 O12 64.4(3) . .
O23 Ca3 P1 O12 145.96(18) 3 .
O08W Ca3 P1 O12 -14.4(2) 3_554 .
P2 Ca3 P1 O12 173.03(16) 3 .
Ca3 Ca3 P1 O12 21.26(17) 3_554 .
Ca2 Ca3 P1 O12 129.38(16) 3 .
O13 Ca3 P1 C14 -38.0(3) . .
O22 Ca3 P1 C14 57.93(19) 3 .
O07W Ca3 P1 C14 163.3(5) . .
O06W Ca3 P1 C14 142.4(4) . .
O08W Ca3 P1 C14 -71.6(3) . .
O23 Ca3 P1 C14 9.99(19) 3 .
O08W Ca3 P1 C14 -150.4(2) 3_554 .
P2 Ca3 P1 C14 37.07(17) 3 .
Ca3 Ca3 P1 C14 -114.70(17) 3_554 .
Ca2 Ca3 P1 C14 -6.58(17) 3 .
O11 P1 O13 Ca3 33.0(3) . .
O12 P1 O13 Ca3 -91.7(3) . .
C14 P1 O13 Ca3 150.9(3) . .
O22 Ca3 O13 P1 -81.6(3) 3 .
O07W Ca3 O13 P1 54.8(14) . .
O06W Ca3 O13 P1 0.4(5) . .
O08W Ca3 O13 P1 147.9(4) . .
O23 Ca3 O13 P1 -137.2(3) 3 .
O08W Ca3 O13 P1 62.6(3) 3_554 .
P2 Ca3 O13 P1 -107.7(3) 3 .
Ca3 Ca3 O13 P1 101.1(3) 3_554 .
Ca2 Ca3 O13 P1 -147.9(3) 3 .
C13 C12 C1 C26 102.7(4) . .
C11 C12 C1 C26 -79.3(4) . .
O2 C21 C22 C23 -179.1(3) . .
C26 C21 C22 C23 0.3(5) . .
O2 C21 C22 C2 -4.1(5) . .
C26 C21 C22 C2 175.3(3) . .
C21 C22 C23 C24 -0.5(5) . .
C2 C22 C23 C24 -175.8(3) . .
C22 C23 C24 C25 -0.2(6) . .
C22 C23 C24 P2 175.0(3) . .
C23 C24 C25 C26 1.1(5) . .
P2 C24 C25 C26 -173.8(3) . .
C24 C25 C26 C21 -1.3(5) . .
C24 C25 C26 C1 175.5(3) . .
O2 C21 C26 C25 180.0(3) . .
C22 C21 C26 C25 0.5(5) . .
O2 C21 C26 C1 3.3(5) . .
C22 C21 C26 C1 -176.1(3) . .
C12 C1 C26 C25 -78.9(4) . .
C12 C1 C26 C21 97.7(4) . .
C23 C24 P2 O21 -175.7(3) . .
C25 C24 P2 O21 -0.7(4) . .
C23 C24 P2 O22 -50.4(3) . .
C25 C24 P2 O22 124.6(3) . .
C23 C24 P2 O23 65.1(3) . .
C25 C24 P2 O23 -120.0(3) . .
C23 C24 P2 Ca2 124.3(3) . .
C25 C24 P2 Ca2 -60.7(4) . .
C23 C24 P2 Ca3 1.4(3) . 3
C25 C24 P2 Ca3 176.4(3) . 3
O32 Ca2 P2 O21 -97.23(17) 1_455 .
O05W Ca2 P2 O21 87.3(2) . .
O13W Ca2 P2 O21 107.5(2) . .
O42 Ca2 P2 O21 9.91(17) 3 .
O04W Ca2 P2 O21 164.7(3) . .
O12W Ca2 P2 O21 -179.0(3) . .
O23 Ca2 P2 O21 -167.4(2) . .
O43 Ca2 P2 O21 20.3(3) 3 .
P4 Ca2 P2 O21 12.55(16) 3 .
P3 Ca2 P2 O21 -114.93(15) 1_455 .
O32 Ca2 P2 O22 160.53(17) 1_455 .
O05W Ca2 P2 O22 -15.0(2) . .
O13W Ca2 P2 O22 5.2(2) . .
O42 Ca2 P2 O22 -92.34(17) 3 .
O04W Ca2 P2 O22 62.4(3) . .
O12W Ca2 P2 O22 78.8(3) . .
O23 Ca2 P2 O22 90.3(2) . .
O21 Ca2 P2 O22 -102.2(2) . .
O43 Ca2 P2 O22 -82.0(3) 3 .
P4 Ca2 P2 O22 -89.69(16) 3 .
P3 Ca2 P2 O22 142.82(15) 1_455 .
O32 Ca2 P2 O23 70.19(15) 1_455 .
O05W Ca2 P2 O23 -105.3(2) . .
O13W Ca2 P2 O23 -85.1(2) . .
O42 Ca2 P2 O23 177.33(15) 3 .
O04W Ca2 P2 O23 -27.9(3) . .
O12W Ca2 P2 O23 -11.5(3) . .
O21 Ca2 P2 O23 167.4(2) . .
O43 Ca2 P2 O23 -172.3(2) 3 .
P4 Ca2 P2 O23 179.98(14) 3 .
P3 Ca2 P2 O23 52.49(13) 1_455 .
O32 Ca2 P2 C24 -13.6(2) 1_455 .
O05W Ca2 P2 C24 170.9(2) . .
O13W Ca2 P2 C24 -168.9(2) . .
O42 Ca2 P2 C24 93.52(19) 3 .
O04W Ca2 P2 C24 -111.7(3) . .
O12W Ca2 P2 C24 -95.3(3) . .
O23 Ca2 P2 C24 -83.8(2) . .
O21 Ca2 P2 C24 83.6(2) . .
O43 Ca2 P2 C24 103.9(3) 3 .
P4 Ca2 P2 C24 96.17(18) 3 .
P3 Ca2 P2 C24 -31.32(18) 1_455 .
O32 Ca2 P2 Ca3 117.99(9) 1_455 3
O05W Ca2 P2 Ca3 -57.52(15) . 3
O13W Ca2 P2 Ca3 -37.32(15) . 3
O42 Ca2 P2 Ca3 -134.88(8) 3 3
O04W Ca2 P2 Ca3 19.9(3) . 3
O12W Ca2 P2 Ca3 36.3(3) . 3
O23 Ca2 P2 Ca3 47.80(13) . 3
O21 Ca2 P2 Ca3 -144.78(16) . 3
O43 Ca2 P2 Ca3 -124.5(2) 3 3
P4 Ca2 P2 Ca3 -132.23(5) 3 3
P3 Ca2 P2 Ca3 100.28(4) 1_455 3
O22 P2 O21 Ca1 -42.4(6) . .
O23 P2 O21 Ca1 -162.5(5) . .
C24 P2 O21 Ca1 77.2(6) . .
Ca2 P2 O21 Ca1 -151.8(6) . .
Ca3 P2 O21 Ca1 -99.3(5) 3 .
O22 P2 O21 Ca2 109.38(18) . .
O23 P2 O21 Ca2 -10.74(17) . .
C24 P2 O21 Ca2 -131.04(15) . .
Ca3 P2 O21 Ca2 52.47(19) 3 .
O42 Ca1 O21 P2 150.7(6) 3 .
O41 Ca1 O21 P2 -105.4(6) 1_455 .
O03W Ca1 O21 P2 116.0(6) . .
O01W Ca1 O21 P2 -24.8(6) . .
O02W Ca1 O21 P2 61.9(6) . .
P4 Ca1 O21 P2 -116.1(6) 1_455 .
Ca2 Ca1 O21 P2 151.1(7) . .
O42 Ca1 O21 Ca2 -0.41(11) 3 .
O41 Ca1 O21 Ca2 103.52(12) 1_455 .
O03W Ca1 O21 Ca2 -35.1(5) . .
O01W Ca1 O21 Ca2 -175.90(10) . .
O02W Ca1 O21 Ca2 -89.16(14) . .
P4 Ca1 O21 Ca2 92.79(10) 1_455 .
O32 Ca2 O21 P2 86.15(16) 1_455 .
O05W Ca2 O21 P2 -85.6(2) . .
O13W Ca2 O21 P2 -75.9(2) . .
O42 Ca2 O21 P2 -169.80(17) 3 .
O04W Ca2 O21 P2 -22.2(4) . .
O12W Ca2 O21 P2 1.7(5) . .
O23 Ca2 O21 P2 7.35(12) . .
O43 Ca2 O21 P2 -170.77(12) 3 .
P4 Ca2 O21 P2 -170.17(12) 3 .
P3 Ca2 O21 P2 66.77(14) 1_455 .
O32 Ca2 O21 Ca1 -103.65(13) 1_455 .
O05W Ca2 O21 Ca1 84.64(18) . .
O13W Ca2 O21 Ca1 94.28(18) . .
O42 Ca2 O21 Ca1 0.40(11) 3 .
O04W Ca2 O21 Ca1 148.0(4) . .
O12W Ca2 O21 Ca1 171.9(4) . .
O23 Ca2 O21 Ca1 177.56(16) . .
O43 Ca2 O21 Ca1 -0.57(19) 3 .
P2 Ca2 O21 Ca1 170.2(2) . .
P4 Ca2 O21 Ca1 0.03(12) 3 .
P3 Ca2 O21 Ca1 -123.03(10) 1_455 .
O21 P2 O22 Ca3 -126.32(17) . 3
O23 P2 O22 Ca3 -5.38(19) . 3
C24 P2 O22 Ca3 112.24(17) . 3
Ca2 P2 O22 Ca3 -63.40(16) . 3
O21 P2 O23 Ca2 10.88(18) . .
O22 P2 O23 Ca2 -114.49(15) . .
C24 P2 O23 Ca2 130.69(14) . .
Ca3 P2 O23 Ca2 -119.27(13) 3 .
O21 P2 O23 Ca3 130.15(15) . 3
O22 P2 O23 Ca3 4.79(17) . 3
C24 P2 O23 Ca3 -110.04(15) . 3
Ca2 P2 O23 Ca3 119.27(13) . 3
O32 Ca2 O23 P2 -109.63(15) 1_455 .
O05W Ca2 O23 P2 70.07(19) . .
O13W Ca2 O23 P2 95.47(19) . .
O42 Ca2 O23 P2 -3.5(2) 3 .
O04W Ca2 O23 P2 154.0(3) . .
O12W Ca2 O23 P2 169.9(3) . .
O21 Ca2 O23 P2 -7.17(12) . .
O43 Ca2 O23 P2 164.9(5) 3 .
P4 Ca2 O23 P2 -0.1(3) 3 .
P3 Ca2 O23 P2 -122.28(13) 1_455 .
O32 Ca2 O23 Ca3 155.75(15) 1_455 3
O05W Ca2 O23 Ca3 -24.55(19) . 3
O13W Ca2 O23 Ca3 0.85(19) . 3
O42 Ca2 O23 Ca3 -98.15(15) 3 3
O04W Ca2 O23 Ca3 59.3(3) . 3
O12W Ca2 O23 Ca3 75.2(3) . 3
O21 Ca2 O23 Ca3 -101.79(15) . 3
O43 Ca2 O23 Ca3 70.3(6) 3 3
P2 Ca2 O23 Ca3 -94.63(17) . 3
P4 Ca2 O23 Ca3 -94.7(2) 3 3
P3 Ca2 O23 Ca3 143.10(13) 1_455 3
C23 C22 C2 C36 81.3(4) . .
C21 C22 C2 C36 -93.7(4) . .
O3 C31 C32 C33 -176.7(3) . .
C36 C31 C32 C33 0.2(5) . .
O3 C31 C32 C3 -1.4(5) . .
C36 C31 C32 C3 175.5(3) . .
C31 C32 C33 C34 -0.4(5) . .
C3 C32 C33 C34 -175.8(3) . .
C32 C33 C34 C35 0.2(5) . .
C32 C33 C34 P3 176.5(3) . .
C33 C34 C35 C36 0.2(5) . .
P3 C34 C35 C36 -176.0(3) . .
C34 C35 C36 C31 -0.5(5) . .
C34 C35 C36 C2 176.3(3) . .
O3 C31 C36 C35 177.3(3) . .
C32 C31 C36 C35 0.3(5) . .
O3 C31 C36 C2 0.5(5) . .
C32 C31 C36 C2 -176.5(3) . .
C22 C2 C36 C35 -92.4(4) . .
C22 C2 C36 C31 84.4(4) . .
C33 C34 P3 O31 169.2(3) . .
C35 C34 P3 O31 -14.6(4) . .
C33 C34 P3 O32 -64.9(3) . .
C35 C34 P3 O32 111.4(3) . .
C33 C34 P3 O33 50.1(3) . .
C35 C34 P3 O33 -133.7(3) . .
C33 C34 P3 Ca2 -47.9(4) . 1_655
C35 C34 P3 Ca2 128.4(3) . 1_655
O31 P3 O32 Ca2 -83.0(3) . 1_655
O33 P3 O32 Ca2 40.6(3) . 1_655
C34 P3 O32 Ca2 154.5(2) . 1_655
C33 C32 C3 C46 87.4(4) . .
C31 C32 C3 C46 -87.8(4) . .
O4 C41 C42 C43 175.5(3) . .
C46 C41 C42 C43 -2.5(5) . .
O4 C41 C42 C4 -7.0(5) . .
C46 C41 C42 C4 175.0(3) . .
C41 C42 C43 C44 0.4(5) . .
C4 C42 C43 C44 -177.1(3) . .
C42 C43 C44 C45 1.4(5) . .
C42 C43 C44 P4 177.6(3) . .
C43 C44 C45 C46 -1.4(5) . .
P4 C44 C45 C46 -177.5(3) . .
C44 C45 C46 C41 -0.6(5) . .
C44 C45 C46 C3 174.7(3) . .
O4 C41 C46 C45 -175.6(3) . .
C42 C41 C46 C45 2.5(5) . .
O4 C41 C46 C3 9.2(5) . .
C42 C41 C46 C3 -172.7(3) . .
C32 C3 C46 C45 -70.5(4) . .
C32 C3 C46 C41 104.6(4) . .
C45 C44 P4 O41 -18.2(3) . .
C43 C44 P4 O41 165.8(3) . .
C45 C44 P4 O42 110.3(3) . .
C43 C44 P4 O42 -65.7(3) . .
C45 C44 P4 O43 -140.3(3) . .
C43 C44 P4 O43 43.6(3) . .
C45 C44 P4 Ca2 161.9(2) . 3
C43 C44 P4 Ca2 -14.1(3) . 3
C45 C44 P4 Ca1 -6.2(4) . 1_655
C43 C44 P4 Ca1 177.78(19) . 1_655
O42 P4 O41 Ca1 36.6(3) . 1_655
O43 P4 O41 Ca1 -80.4(3) . 1_655
C44 P4 O41 Ca1 161.2(2) . 1_655
Ca2 P4 O41 Ca1 -19.0(3) 3 1_655
O41 P4 O42 Ca1 54.9(4) . 3
O43 P4 O42 Ca1 177.7(3) . 3
C44 P4 O42 Ca1 -69.9(3) . 3
Ca2 P4 O42 Ca1 177.8(4) 3 3
Ca1 P4 O42 Ca1 70.7(3) 1_655 3
O41 P4 O42 Ca2 -122.92(15) . 3
O43 P4 O42 Ca2 -0.12(16) . 3
C44 P4 O42 Ca2 112.31(15) . 3
Ca1 P4 O42 Ca2 -107.11(9) 1_655 3
O41 P4 O43 Ca2 125.34(14) . 3
O42 P4 O43 Ca2 0.11(14) . 3
C44 P4 O43 Ca2 -114.42(13) . 3
Ca1 P4 O43 Ca2 97.46(8) 1_655 3
C15 C16 C4 C42 -105.4(4) . .
C11 C16 C4 C42 73.5(4) . .
C43 C42 C4 C16 74.2(4) . .
C41 C42 C4 C16 -103.3(4) . .
